data_4103028
loop_
_publ_author_name
'Daisuke Uraguchi'
'Natsuko Kinoshita'
'Takashi Ooi'

_publ_section_title
;
 Catalytic Asymmetric Protonation of \a-Amino Acid-Derived Ketene Disilyl
 Acetals Using P-Spiro Diaminodioxaphosphonium Barfates as Chiral Proton
;
_journal_name_full 'Journal of the American Chemical Society'
_journal_page_first 12240
_journal_page_last 12242
_journal_paper_doi 10.1021/ja105945z
_journal_volume 132
_journal_year 2010
_chemical_formula_sum 'C84 H57 Cl9 N4 O5 P2'
_chemical_formula_weight 1583.33
_chemical_name_systematic
; 
 ? 
;
_space_group_IT_number 4
_symmetry_cell_setting monoclinic
_symmetry_space_group_name_Hall 'P 2yb'
_symmetry_space_group_name_H-M 'P 1 21 1'
_atom_sites_solution_hydrogens geom
_atom_sites_solution_primary direct
_atom_sites_solution_secondary difmap
_audit_creation_method SHELXL-97
_cell_angle_alpha 90.00
_cell_angle_beta 95.025(4)
_cell_angle_gamma 90.00
_cell_formula_units_Z 2
_cell_length_a 15.478(3)
_cell_length_b 14.753(3)
_cell_length_c 16.184(3)
_cell_measurement_reflns_used 6476
_cell_measurement_temperature 153(2)
_cell_measurement_theta_max 24.92
_cell_measurement_theta_min 2.23
_cell_volume 3681.4(12)
_computing_cell_refinement 'Bruker SMART'
_computing_data_collection 'Bruker SMART'
_computing_data_reduction 'Bruker SAINT'
_computing_molecular_graphics 'Bruker SHELXTL'
_computing_publication_material 'Bruker SHELXTL'
_computing_structure_refinement 'SHELXL-97 (Sheldrick, 1997)'
_computing_structure_solution 'SHELXS-97 (Sheldrick, 1990)'
_diffrn_ambient_temperature 153(2)
_diffrn_detector_area_resol_mean 8.366
_diffrn_measured_fraction_theta_full 0.995
_diffrn_measured_fraction_theta_max 0.995
_diffrn_measurement_device_type 'CCD area detector'
_diffrn_measurement_method 'phi and omega scans'
_diffrn_radiation_monochromator graphite
_diffrn_radiation_source 'fine-focus sealed tube'
_diffrn_radiation_type MoK\a
_diffrn_radiation_wavelength 0.71073
_diffrn_reflns_av_R_equivalents 0.0333
_diffrn_reflns_av_sigmaI/netI 0.0646
_diffrn_reflns_limit_h_max 16
_diffrn_reflns_limit_h_min -20
_diffrn_reflns_limit_k_max 19
_diffrn_reflns_limit_k_min -19
_diffrn_reflns_limit_l_max 21
_diffrn_reflns_limit_l_min -19
_diffrn_reflns_number 28185
_diffrn_reflns_theta_full 28.39
_diffrn_reflns_theta_max 28.39
_diffrn_reflns_theta_min 1.75
_exptl_absorpt_coefficient_mu 0.444
_exptl_absorpt_correction_T_max 0.9654
_exptl_absorpt_correction_T_min 0.8784
_exptl_absorpt_correction_type empirical
_exptl_crystal_colour colorless
_exptl_crystal_density_diffrn 1.428
_exptl_crystal_density_method 'not measured'
_exptl_crystal_description plate
_exptl_crystal_F_000 1624
_exptl_crystal_size_max 0.30
_exptl_crystal_size_mid 0.30
_exptl_crystal_size_min 0.08
_refine_diff_density_max 0.733
_refine_diff_density_min -0.831
_refine_diff_density_rms 0.089
_refine_ls_abs_structure_details 'Flack H D (1983), Acta Cryst. A39, 876-881'
_refine_ls_abs_structure_Flack -0.05(5)
_refine_ls_extinction_method none
_refine_ls_goodness_of_fit_ref 1.052
_refine_ls_hydrogen_treatment mixed
_refine_ls_matrix_type full
_refine_ls_number_parameters 947
_refine_ls_number_reflns 18050
_refine_ls_number_restraints 1
_refine_ls_restrained_S_all 1.052
_refine_ls_R_factor_all 0.0730
_refine_ls_R_factor_gt 0.0618
_refine_ls_shift/su_max 0.000
_refine_ls_shift/su_mean 0.000
_refine_ls_structure_factor_coef Fsqd
_refine_ls_weighting_details 'calc w=1/[\s^2^(Fo^2^)+(0.0867P)^2^+0.9764P] where P=(Fo^2^+2Fc^2^)/3'
_refine_ls_weighting_scheme calc
_refine_ls_wR_factor_gt 0.1501
_refine_ls_wR_factor_ref 0.1591
_reflns_number_gt 15483
_reflns_number_total 18050
_reflns_threshold_expression >2sigma(I)
_cod_data_source_file ja105945z_si_002.cif
_cod_data_source_block 1a
_cod_original_cell_volume 3681.3(11)
_cod_database_code 4103028

loop_
_symmetry_equiv_pos_as_xyz
'x, y, z'
'-x, y+1/2, -z'

loop_
_atom_site_label
_atom_site_type_symbol
_atom_site_fract_x
_atom_site_fract_y
_atom_site_fract_z
_atom_site_U_iso_or_equiv
_atom_site_adp_type
_atom_site_occupancy
_atom_site_symmetry_multiplicity
_atom_site_calc_flag
_atom_site_refinement_flags
C1 C 0.9397(2) 0.3041(2) 0.5528(2) 0.0205(6) Uani 1 1 d .
C2 C 0.8993(2) 0.3714(2) 0.5011(2) 0.0258(7) Uani 1 1 d .
H2 H 0.8381 0.3713 0.4890 0.031 Uiso 1 1 calc R
C3 C 0.9483(2) 0.4362(2) 0.4688(2) 0.0280(7) Uani 1 1 d .
H3 H 0.9218 0.4802 0.4319 0.034 Uiso 1 1 calc R
C4 C 1.0401(2) 0.4388(2) 0.4902(2) 0.0236(7) Uani 1 1 d .
C5 C 1.0916(3) 0.5077(2) 0.4599(2) 0.0289(7) Uani 1 1 d .
H5 H 1.0660 0.5499 0.4208 0.035 Uiso 1 1 calc R
C6 C 1.1776(3) 0.5149(2) 0.4856(2) 0.0310(8) Uani 1 1 d .
H6 H 1.2113 0.5622 0.4649 0.037 Uiso 1 1 calc R
C7 C 1.2163(2) 0.4520(2) 0.5432(2) 0.0287(7) Uani 1 1 d .
H7 H 1.2758 0.4579 0.5624 0.034 Uiso 1 1 calc R
C8 C 1.1685(2) 0.3825(2) 0.5714(2) 0.0219(6) Uani 1 1 d .
H8 H 1.1958 0.3405 0.6099 0.026 Uiso 1 1 calc R
C9 C 1.0792(2) 0.3713(2) 0.5448(2) 0.0202(6) Uani 1 1 d .
C10 C 1.0278(2) 0.2987(2) 0.57359(18) 0.0184(6) Uani 1 1 d .
C11 C 1.0395(2) 0.1996(2) 0.7001(2) 0.0184(6) Uani 1 1 d .
C12 C 1.0873(2) 0.1368(2) 0.7523(2) 0.0238(7) Uani 1 1 d .
H12 H 1.0693 0.1248 0.8058 0.029 Uiso 1 1 calc R
C13 C 1.1583(2) 0.0933(2) 0.7277(2) 0.0241(7) Uani 1 1 d .
H13 H 1.1906 0.0538 0.7651 0.029 Uiso 1 1 calc R
C14 C 1.1846(2) 0.1066(2) 0.6468(2) 0.0210(6) Uani 1 1 d .
C15 C 1.2519(2) 0.0560(2) 0.6165(2) 0.0261(7) Uani 1 1 d .
H15 H 1.2825 0.0135 0.6521 0.031 Uiso 1 1 calc R
C16 C 1.2744(2) 0.0658(3) 0.5383(2) 0.0299(8) Uani 1 1 d .
H16 H 1.3202 0.0307 0.5194 0.036 Uiso 1 1 calc R
C17 C 1.2292(2) 0.1289(2) 0.4848(2) 0.0281(7) Uani 1 1 d .
H17 H 1.2445 0.1356 0.4295 0.034 Uiso 1 1 calc R
C18 C 1.1637(2) 0.1801(2) 0.5116(2) 0.0233(7) Uani 1 1 d .
H18 H 1.1344 0.2222 0.4747 0.028 Uiso 1 1 calc R
C19 C 1.13856(19) 0.1718(2) 0.5937(2) 0.0192(6) Uani 1 1 d .
C20 C 1.06847(19) 0.2226(2) 0.62390(19) 0.0176(6) Uani 1 1 d .
C21 C 0.73055(19) 0.3329(2) 0.69820(19) 0.0179(6) Uani 1 1 d .
C22 C 0.6981(2) 0.4125(2) 0.6573(2) 0.0254(7) Uani 1 1 d .
H22 H 0.7370 0.4588 0.6436 0.031 Uiso 1 1 calc R
C23 C 0.6117(2) 0.4223(2) 0.6379(2) 0.0267(7) Uani 1 1 d .
H23 H 0.5904 0.4772 0.6130 0.032 Uiso 1 1 calc R
C24 C 0.5529(2) 0.3534(2) 0.6536(2) 0.0217(6) Uani 1 1 d .
C25 C 0.4642(2) 0.3580(3) 0.6233(2) 0.0296(8) Uani 1 1 d .
H25 H 0.4427 0.4108 0.5949 0.036 Uiso 1 1 calc R
C26 C 0.4090(2) 0.2875(3) 0.6343(2) 0.0334(8) Uani 1 1 d .
H26 H 0.3499 0.2914 0.6134 0.040 Uiso 1 1 calc R
C27 C 0.4402(2) 0.2087(3) 0.6769(2) 0.0296(8) Uani 1 1 d .
H27 H 0.4016 0.1600 0.6847 0.036 Uiso 1 1 calc R
C28 C 0.5254(2) 0.2020(2) 0.7070(2) 0.0236(7) Uani 1 1 d .
H28 H 0.5453 0.1485 0.7353 0.028 Uiso 1 1 calc R
C29 C 0.58444(19) 0.2739(2) 0.69649(19) 0.0181(6) Uani 1 1 d .
C30 C 0.6755(2) 0.2672(2) 0.72381(19) 0.0176(6) Uani 1 1 d .
C31 C 0.7749(2) 0.1361(2) 0.7526(2) 0.0227(7) Uani 1 1 d .
C32 C 0.8064(2) 0.0597(2) 0.7970(3) 0.0339(9) Uani 1 1 d .
H32 H 0.8513 0.0240 0.7773 0.041 Uiso 1 1 calc R
C33 C 0.7722(3) 0.0374(3) 0.8679(3) 0.0368(9) Uani 1 1 d .
H33 H 0.7917 -0.0158 0.8968 0.044 Uiso 1 1 calc R
C34 C 0.7080(2) 0.0917(2) 0.8999(2) 0.0311(8) Uani 1 1 d .
C35 C 0.6744(3) 0.0718(3) 0.9766(3) 0.0450(12) Uani 1 1 d .
H35 H 0.6924 0.0181 1.0057 0.054 Uiso 1 1 calc R
C36 C 0.6166(3) 0.1286(3) 1.0092(3) 0.0460(11) Uani 1 1 d .
H36 H 0.5949 0.1146 1.0608 0.055 Uiso 1 1 calc R
C37 C 0.5895(3) 0.2074(3) 0.9663(2) 0.0401(10) Uani 1 1 d .
H37 H 0.5503 0.2474 0.9899 0.048 Uiso 1 1 calc R
C38 C 0.6183(2) 0.2279(2) 0.8909(2) 0.0287(7) Uani 1 1 d .
H38 H 0.5985 0.2817 0.8630 0.034 Uiso 1 1 calc R
C39 C 0.6772(2) 0.1703(2) 0.8541(2) 0.0244(7) Uani 1 1 d .
C40 C 0.7098(2) 0.1896(2) 0.7755(2) 0.0199(6) Uani 1 1 d .
C41 C 1.0322(2) 0.4663(2) 0.9368(2) 0.0204(6) Uani 1 1 d .
C42 C 1.0509(2) 0.4151(3) 1.0092(2) 0.0274(7) Uani 1 1 d .
H42 H 1.0180 0.4234 1.0556 0.033 Uiso 1 1 calc R
C43 C 1.1164(2) 0.3536(3) 1.0125(2) 0.0285(7) Uani 1 1 d .
H43 H 1.1305 0.3201 1.0620 0.034 Uiso 1 1 calc R
C44 C 1.1635(2) 0.3390(2) 0.9429(2) 0.0252(7) Uani 1 1 d .
C45 C 1.2280(3) 0.2699(3) 0.9429(3) 0.0340(8) Uani 1 1 d .
H45 H 1.2417 0.2349 0.9917 0.041 Uiso 1 1 calc R
C46 C 1.2703(2) 0.2532(3) 0.8741(3) 0.0365(9) Uani 1 1 d .
H46 H 1.3131 0.2070 0.8750 0.044 Uiso 1 1 calc R
C47 C 1.2504(2) 0.3041(3) 0.8024(2) 0.0295(7) Uani 1 1 d .
H47 H 1.2802 0.2919 0.7547 0.035 Uiso 1 1 calc R
C48 C 1.1887(2) 0.3716(2) 0.7990(2) 0.0224(7) Uani 1 1 d .
H48 H 1.1756 0.4047 0.7491 0.027 Uiso 1 1 calc R
C49 C 1.1445(2) 0.3918(2) 0.8706(2) 0.0211(6) Uani 1 1 d .
C50 C 1.0778(2) 0.4595(2) 0.8679(2) 0.0188(6) Uani 1 1 d .
C51 C 0.97149(19) 0.5154(2) 0.75402(19) 0.0177(6) Uani 1 1 d .
C52 C 0.9543(2) 0.5565(2) 0.6751(2) 0.0221(6) Uani 1 1 d .
H52 H 0.8976 0.5525 0.6475 0.027 Uiso 1 1 calc R
C53 C 1.0171(2) 0.6014(2) 0.6383(2) 0.0254(7) Uani 1 1 d .
H53 H 1.0052 0.6244 0.5836 0.030 Uiso 1 1 calc R
C54 C 1.1000(2) 0.6143(2) 0.6805(2) 0.0211(6) Uani 1 1 d .
C55 C 1.1633(2) 0.6701(2) 0.6481(2) 0.0281(7) Uani 1 1 d .
H55 H 1.1519 0.6962 0.5946 0.034 Uiso 1 1 calc R
C56 C 1.2407(2) 0.6869(3) 0.6927(3) 0.0322(8) Uani 1 1 d .
H56 H 1.2823 0.7250 0.6704 0.039 Uiso 1 1 calc R
C57 C 1.2586(2) 0.6481(2) 0.7709(2) 0.0284(7) Uani 1 1 d .
H57 H 1.3120 0.6616 0.8021 0.034 Uiso 1 1 calc R
C58 C 1.2008(2) 0.5910(2) 0.8034(2) 0.0230(7) Uani 1 1 d .
H58 H 1.2150 0.5640 0.8562 0.028 Uiso 1 1 calc R
C59 C 1.1192(2) 0.5717(2) 0.7589(2) 0.0191(6) Uani 1 1 d .
C60 C 1.05537(19) 0.5162(2) 0.79293(19) 0.0171(6) Uani 1 1 d .
C61 C 0.7321(2) 0.5727(2) 0.8670(2) 0.0205(6) Uani 1 1 d .
C62 C 0.7053(2) 0.6266(2) 0.7981(2) 0.0279(7) Uani 1 1 d .
H62 H 0.7453 0.6645 0.7733 0.033 Uiso 1 1 calc R
C63 C 0.6194(3) 0.6233(3) 0.7672(2) 0.0324(8) Uani 1 1 d .
H63 H 0.5993 0.6617 0.7224 0.039 Uiso 1 1 calc R
C64 C 0.5612(2) 0.5633(2) 0.8015(2) 0.0267(7) Uani 1 1 d .
C65 C 0.4750(2) 0.5523(3) 0.7652(2) 0.0324(8) Uani 1 1 d .
H65 H 0.4545 0.5896 0.7198 0.039 Uiso 1 1 calc R
C66 C 0.4212(2) 0.4891(3) 0.7943(3) 0.0346(8) Uani 1 1 d .
H66 H 0.3641 0.4820 0.7685 0.042 Uiso 1 1 calc R
C67 C 0.4494(2) 0.4350(3) 0.8615(3) 0.0313(8) Uani 1 1 d .
H67 H 0.4116 0.3908 0.8811 0.038 Uiso 1 1 calc R
C68 C 0.5315(2) 0.4452(2) 0.8998(2) 0.0236(7) Uani 1 1 d .
H68 H 0.5493 0.4086 0.9465 0.028 Uiso 1 1 calc R
C69 C 0.5901(2) 0.5092(2) 0.8710(2) 0.0219(6) Uani 1 1 d .
C70 C 0.6778(2) 0.5182(2) 0.9076(2) 0.0204(6) Uani 1 1 d .
C71 C 0.7823(2) 0.4107(2) 0.9829(2) 0.0214(6) Uani 1 1 d .
C72 C 0.8089(2) 0.3550(2) 1.0506(2) 0.0282(7) Uani 1 1 d .
H72 H 0.8576 0.3162 1.0480 0.034 Uiso 1 1 calc R
C73 C 0.7649(2) 0.3563(3) 1.1200(2) 0.0296(8) Uani 1 1 d .
H73 H 0.7825 0.3173 1.1651 0.036 Uiso 1 1 calc R
C74 C 0.6940(2) 0.4145(2) 1.1257(2) 0.0254(7) Uani 1 1 d .
C75 C 0.6495(3) 0.4186(3) 1.1989(2) 0.0339(8) Uani 1 1 d .
H75 H 0.6666 0.3795 1.2441 0.041 Uiso 1 1 calc R
C76 C 0.5828(3) 0.4779(3) 1.2053(2) 0.0360(9) Uani 1 1 d .
H76 H 0.5533 0.4791 1.2544 0.043 Uiso 1 1 calc R
C77 C 0.5575(2) 0.5369(3) 1.1401(2) 0.0335(8) Uani 1 1 d .
H77 H 0.5114 0.5784 1.1452 0.040 Uiso 1 1 calc R
C78 C 0.5995(2) 0.5352(2) 1.0683(2) 0.0265(7) Uani 1 1 d .
H78 H 0.5824 0.5764 1.0248 0.032 Uiso 1 1 calc R
C79 C 0.6674(2) 0.4731(2) 1.0584(2) 0.0219(6) Uani 1 1 d .
C80 C 0.7103(2) 0.4668(2) 0.9830(2) 0.0205(6) Uani 1 1 d .
C81 C 0.0171(2) 0.3089(3) 0.2652(2) 0.0307(8) Uani 1 1 d .
H81 H -0.0185 0.2795 0.3064 0.037 Uiso 1 1 calc R
C82 C 0.5637(3) 0.2415(4) 0.4682(3) 0.0507(11) Uani 1 1 d .
H82 H 0.5360 0.2801 0.5092 0.061 Uiso 1 1 calc R
C83 C 0.3308(3) 0.4147(4) 0.3422(4) 0.0568(13) Uani 1 1 d .
H83 H 0.2706 0.4396 0.3333 0.068 Uiso 1 1 calc R
C84 C 0.9604(3) 0.1789(3) 0.9471(3) 0.0364(9) Uani 1 1 d .
H84A H 1.0216 0.1889 0.9657 0.055 Uiso 1 1 calc R
H84B H 0.9545 0.1225 0.9151 0.055 Uiso 1 1 calc R
H84C H 0.9266 0.1744 0.9954 0.055 Uiso 1 1 calc R
Cl1 Cl 0.00635(8) 0.24519(7) 0.17343(6) 0.0422(2) Uani 1 1 d .
Cl2 Cl -0.02045(7) 0.41977(7) 0.24824(7) 0.0419(2) Uani 1 1 d .
Cl3 Cl 0.12659(8) 0.30989(8) 0.30696(8) 0.0528(3) Uani 1 1 d .
Cl4 Cl 0.67143(9) 0.22278(12) 0.50571(8) 0.0628(4) Uani 1 1 d .
Cl5 Cl 0.50477(13) 0.14006(12) 0.45643(11) 0.0841(5) Uani 1 1 d .
Cl6 Cl 0.55575(10) 0.29864(14) 0.37269(12) 0.0889(6) Uani 1 1 d .
Cl7 Cl 0.32806(8) 0.31693(8) 0.40336(8) 0.0534(3) Uani 1 1 d .
Cl8 Cl 0.36606(11) 0.38640(13) 0.24501(10) 0.0781(5) Uani 1 1 d .
Cl9 Cl 0.39703(11) 0.49705(10) 0.39098(13) 0.0818(5) Uani 1 1 d .
N1 N 0.96587(16) 0.2382(2) 0.73146(17) 0.0207(5) Uani 1 1 d .
N2 N 0.8211(2) 0.3229(2) 0.7137(2) 0.0215(6) Uani 1 1 d .
N3 N 0.90189(16) 0.47309(18) 0.78858(16) 0.0193(5) Uani 1 1 d .
N4 N 0.82926(18) 0.4069(2) 0.91146(18) 0.0210(6) Uani 1 1 d .
O1 O 0.88350(14) 0.23862(17) 0.58236(14) 0.0224(5) Uani 1 1 d .
O2 O 0.81256(15) 0.15562(15) 0.67810(16) 0.0244(5) Uani 1 1 d .
O3 O 0.96174(14) 0.52661(15) 0.93690(14) 0.0206(4) Uani 1 1 d .
O4 O 0.82017(14) 0.57811(15) 0.89677(15) 0.0226(5) Uani 1 1 d .
O5 O 0.9296(2) 0.2512(2) 0.89737(17) 0.0402(7) Uani 1 1 d .
H5A H 0.9433 0.2434 0.8488 0.060 Uiso 1 1 calc R
P1 P 0.87643(5) 0.24087(6) 0.67999(5) 0.01898(16) Uani 1 1 d .
P2 P 0.87957(5) 0.49390(5) 0.87791(5) 0.01818(16) Uani 1 1 d .
H86 H 0.849(2) 0.363(3) 0.906(2) 0.013(9) Uiso 1 1 d .
H85 H 0.841(3) 0.350(3) 0.722(3) 0.015(13) Uiso 1 1 d .

loop_
_atom_site_aniso_label
_atom_site_aniso_U_11
_atom_site_aniso_U_22
_atom_site_aniso_U_33
_atom_site_aniso_U_23
_atom_site_aniso_U_13
_atom_site_aniso_U_12
C1 0.0184(14) 0.0200(14) 0.0227(15) -0.0054(12) -0.0001(12) 0.0037(12)
C2 0.0209(16) 0.0300(17) 0.0252(17) -0.0028(14) -0.0052(13) 0.0056(13)
C3 0.0345(19) 0.0246(17) 0.0232(16) 0.0012(13) -0.0070(14) 0.0098(14)
C4 0.0287(17) 0.0177(15) 0.0243(16) -0.0011(12) 0.0016(13) 0.0063(13)
C5 0.042(2) 0.0198(16) 0.0256(17) 0.0043(13) 0.0053(15) 0.0046(14)
C6 0.039(2) 0.0212(17) 0.0346(19) 0.0051(14) 0.0125(16) -0.0015(14)
C7 0.0287(19) 0.0241(17) 0.0342(19) -0.0016(14) 0.0070(15) -0.0022(14)
C8 0.0216(16) 0.0215(15) 0.0228(15) 0.0017(12) 0.0031(12) 0.0025(12)
C9 0.0224(16) 0.0158(14) 0.0224(15) 0.0002(12) 0.0028(12) 0.0057(12)
C10 0.0227(15) 0.0173(14) 0.0148(13) -0.0033(11) -0.0002(11) 0.0025(12)
C11 0.0145(14) 0.0146(14) 0.0261(16) -0.0018(12) 0.0012(12) -0.0015(11)
C12 0.0216(16) 0.0247(16) 0.0254(16) 0.0056(13) 0.0038(13) -0.0046(13)
C13 0.0204(16) 0.0179(14) 0.0325(18) 0.0062(13) -0.0065(13) 0.0012(12)
C14 0.0150(14) 0.0156(14) 0.0319(17) -0.0017(12) -0.0003(12) -0.0013(11)
C15 0.0152(15) 0.0239(16) 0.0375(19) -0.0046(14) -0.0065(13) 0.0031(12)
C16 0.0182(16) 0.0302(18) 0.041(2) -0.0122(16) 0.0022(14) 0.0031(14)
C17 0.0255(17) 0.0302(18) 0.0291(18) -0.0070(14) 0.0050(14) -0.0025(14)
C18 0.0195(15) 0.0230(15) 0.0274(17) -0.0015(13) 0.0015(13) -0.0005(12)
C19 0.0113(13) 0.0166(14) 0.0291(16) -0.0015(12) -0.0016(12) -0.0016(11)
C20 0.0134(13) 0.0159(14) 0.0232(15) 0.0021(11) -0.0013(11) -0.0028(11)
C21 0.0141(14) 0.0179(14) 0.0221(15) -0.0039(11) 0.0034(11) -0.0001(11)
C22 0.0262(17) 0.0189(15) 0.0321(17) 0.0021(13) 0.0070(14) -0.0019(13)
C23 0.0278(17) 0.0239(16) 0.0290(17) 0.0083(14) 0.0052(14) 0.0084(14)
C24 0.0174(15) 0.0272(16) 0.0211(15) 0.0008(13) 0.0055(12) 0.0053(12)
C25 0.0218(17) 0.039(2) 0.0275(17) 0.0016(15) -0.0015(14) 0.0116(15)
C26 0.0155(16) 0.056(2) 0.0284(18) -0.0018(17) -0.0010(13) 0.0043(16)
C27 0.0164(16) 0.038(2) 0.0343(19) -0.0009(15) 0.0029(14) -0.0052(14)
C28 0.0194(15) 0.0273(16) 0.0239(16) -0.0002(13) 0.0007(12) -0.0023(13)
C29 0.0128(14) 0.0244(15) 0.0173(14) 0.0010(11) 0.0023(11) 0.0018(11)
C30 0.0172(14) 0.0183(14) 0.0175(14) 0.0007(11) 0.0038(11) 0.0016(11)
C31 0.0183(15) 0.0134(14) 0.0357(18) -0.0016(13) -0.0013(13) -0.0036(11)
C32 0.0218(17) 0.0208(16) 0.058(3) 0.0067(16) -0.0042(16) 0.0006(13)
C33 0.0311(19) 0.0234(18) 0.053(2) 0.0142(17) -0.0144(17) -0.0018(15)
C34 0.034(2) 0.0252(17) 0.0318(19) 0.0093(15) -0.0127(15) -0.0081(15)
C35 0.061(3) 0.039(2) 0.031(2) 0.0201(18) -0.018(2) -0.018(2)
C36 0.071(3) 0.045(2) 0.0212(18) 0.0076(17) -0.0004(19) -0.021(2)
C37 0.054(3) 0.041(2) 0.0266(19) -0.0018(16) 0.0104(18) -0.0097(19)
C38 0.0389(19) 0.0245(17) 0.0224(16) 0.0011(13) 0.0004(14) -0.0058(15)
C39 0.0275(17) 0.0240(16) 0.0203(15) 0.0050(13) -0.0056(13) -0.0067(13)
C40 0.0164(14) 0.0180(14) 0.0245(16) 0.0010(12) -0.0034(12) -0.0048(11)
C41 0.0160(14) 0.0207(15) 0.0240(15) -0.0035(12) -0.0020(12) -0.0024(11)
C42 0.0264(17) 0.0370(19) 0.0187(15) -0.0019(14) 0.0011(13) -0.0098(15)
C43 0.0277(18) 0.0304(18) 0.0267(17) 0.0065(14) -0.0021(14) -0.0054(14)
C44 0.0244(17) 0.0207(15) 0.0293(17) 0.0039(13) -0.0051(13) -0.0040(13)
C45 0.035(2) 0.0286(18) 0.037(2) 0.0124(15) -0.0047(16) 0.0053(15)
C46 0.0238(18) 0.0271(18) 0.058(3) 0.0039(18) -0.0029(17) 0.0081(15)
C47 0.0231(17) 0.0263(17) 0.040(2) -0.0015(15) 0.0056(14) 0.0061(14)
C48 0.0169(15) 0.0196(15) 0.0308(17) 0.0020(13) 0.0029(13) 0.0005(12)
C49 0.0169(15) 0.0185(14) 0.0272(16) 0.0002(12) -0.0027(12) -0.0030(12)
C50 0.0175(15) 0.0174(14) 0.0211(15) 0.0012(11) -0.0003(11) -0.0051(11)
C51 0.0160(14) 0.0170(14) 0.0203(14) -0.0056(11) 0.0023(11) 0.0010(11)
C52 0.0201(15) 0.0230(15) 0.0225(16) -0.0049(12) -0.0016(12) 0.0030(12)
C53 0.0311(18) 0.0249(17) 0.0199(15) 0.0024(13) 0.0009(13) 0.0027(14)
C54 0.0230(16) 0.0162(14) 0.0247(16) -0.0026(12) 0.0052(12) 0.0034(12)
C55 0.0335(19) 0.0241(16) 0.0279(17) 0.0036(14) 0.0097(14) -0.0023(14)
C56 0.0267(18) 0.0288(18) 0.043(2) 0.0005(16) 0.0126(16) -0.0112(14)
C57 0.0180(16) 0.0245(16) 0.043(2) -0.0031(15) 0.0028(14) -0.0031(13)
C58 0.0183(15) 0.0222(15) 0.0281(17) 0.0001(13) -0.0009(13) 0.0001(12)
C59 0.0194(15) 0.0139(13) 0.0241(16) -0.0032(12) 0.0022(12) 0.0041(11)
C60 0.0170(14) 0.0147(13) 0.0195(14) -0.0045(11) 0.0007(11) 0.0013(11)
C61 0.0158(15) 0.0199(15) 0.0262(16) -0.0037(12) 0.0030(12) 0.0028(11)
C62 0.0289(18) 0.0247(17) 0.0308(18) 0.0039(14) 0.0065(14) -0.0023(14)
C63 0.037(2) 0.0307(19) 0.0291(18) 0.0063(15) 0.0020(15) 0.0053(16)
C64 0.0244(17) 0.0256(17) 0.0299(18) -0.0025(14) 0.0014(14) 0.0080(13)
C65 0.0259(18) 0.0350(19) 0.036(2) -0.0032(16) -0.0014(15) 0.0102(15)
C66 0.0161(16) 0.041(2) 0.046(2) -0.0103(18) -0.0001(15) 0.0019(15)
C67 0.0235(18) 0.0297(18) 0.041(2) -0.0097(16) 0.0064(15) -0.0031(14)
C68 0.0204(16) 0.0213(15) 0.0293(17) -0.0036(13) 0.0030(13) 0.0002(12)
C69 0.0193(15) 0.0239(16) 0.0232(15) -0.0046(12) 0.0054(12) 0.0029(12)
C70 0.0209(15) 0.0187(14) 0.0221(15) -0.0030(12) 0.0039(12) 0.0008(12)
C71 0.0177(15) 0.0209(15) 0.0258(16) -0.0034(13) 0.0027(12) -0.0031(12)
C72 0.0228(17) 0.0274(17) 0.0338(19) 0.0040(15) -0.0002(14) 0.0043(14)
C73 0.0330(19) 0.0313(18) 0.0244(17) 0.0067(14) 0.0016(14) 0.0016(15)
C74 0.0269(17) 0.0270(16) 0.0227(16) -0.0011(13) 0.0041(13) -0.0069(14)
C75 0.037(2) 0.039(2) 0.0259(18) -0.0015(16) 0.0058(15) -0.0056(17)
C76 0.039(2) 0.049(2) 0.0222(17) -0.0081(16) 0.0140(15) -0.0068(18)
C77 0.0259(18) 0.042(2) 0.034(2) -0.0114(17) 0.0086(15) 0.0033(16)
C78 0.0242(17) 0.0286(17) 0.0271(17) -0.0051(14) 0.0049(13) 0.0030(14)
C79 0.0222(16) 0.0215(15) 0.0220(15) -0.0046(12) 0.0016(12) -0.0044(12)
C80 0.0164(14) 0.0187(14) 0.0269(16) -0.0037(12) 0.0041(12) -0.0039(12)
C81 0.037(2) 0.0281(17) 0.0274(18) 0.0059(15) 0.0020(15) -0.0033(15)
C82 0.043(2) 0.061(3) 0.049(3) -0.014(2) 0.009(2) 0.002(2)
C83 0.041(3) 0.050(3) 0.080(4) 0.015(3) 0.010(2) 0.002(2)
C84 0.047(2) 0.0278(18) 0.033(2) 0.0029(16) -0.0018(17) 0.0020(17)
Cl1 0.0629(7) 0.0303(5) 0.0332(5) 0.0014(4) 0.0021(4) -0.0074(5)
Cl2 0.0465(6) 0.0327(5) 0.0460(6) 0.0016(4) 0.0007(4) 0.0069(4)
Cl3 0.0425(6) 0.0486(6) 0.0639(7) -0.0004(6) -0.0151(5) 0.0040(5)
Cl4 0.0519(7) 0.0926(10) 0.0437(6) -0.0097(6) 0.0026(5) 0.0120(7)
Cl5 0.1012(13) 0.0699(10) 0.0757(10) 0.0007(8) -0.0236(9) -0.0210(9)
Cl6 0.0527(8) 0.1069(13) 0.1103(13) 0.0572(11) 0.0253(8) 0.0294(9)
Cl7 0.0482(6) 0.0471(6) 0.0657(8) 0.0124(6) 0.0096(5) -0.0013(5)
Cl8 0.0756(10) 0.0938(12) 0.0642(9) 0.0250(8) 0.0028(7) 0.0131(9)
Cl9 0.0699(10) 0.0494(7) 0.1277(15) -0.0031(9) 0.0177(9) -0.0136(7)
N1 0.0138(12) 0.0228(13) 0.0256(13) -0.0015(11) 0.0013(10) 0.0005(11)
N2 0.0158(14) 0.0149(14) 0.0336(17) -0.0053(12) 0.0004(12) -0.0041(12)
N3 0.0137(12) 0.0222(13) 0.0221(13) -0.0059(10) 0.0020(10) -0.0047(10)
N4 0.0185(13) 0.0164(13) 0.0290(15) -0.0012(11) 0.0070(11) 0.0036(11)
O1 0.0161(10) 0.0251(11) 0.0252(11) -0.0050(10) -0.0022(8) -0.0005(9)
O2 0.0181(11) 0.0174(11) 0.0383(14) -0.0093(10) 0.0053(10) -0.0034(9)
O3 0.0163(10) 0.0233(11) 0.0220(11) -0.0067(9) 0.0008(8) -0.0029(9)
O4 0.0183(11) 0.0184(11) 0.0318(13) -0.0060(9) 0.0064(9) -0.0012(9)
O5 0.0580(18) 0.0367(15) 0.0270(13) 0.0026(12) 0.0089(12) 0.0241(14)
P1 0.0136(3) 0.0173(3) 0.0260(4) -0.0054(3) 0.0016(3) -0.0012(3)
P2 0.0141(4) 0.0186(4) 0.0219(4) -0.0045(3) 0.0020(3) -0.0021(3)

loop_
_atom_type_symbol
_atom_type_description
_atom_type_scat_dispersion_real
_atom_type_scat_dispersion_imag
_atom_type_scat_source
C C 0.0033 0.0016 'International Tables Vol C Tables 4.2.6.8 and 6.1.1.4'
H H 0.0000 0.0000 'International Tables Vol C Tables 4.2.6.8 and 6.1.1.4'
N N 0.0061 0.0033 'International Tables Vol C Tables 4.2.6.8 and 6.1.1.4'
O O 0.0106 0.0060 'International Tables Vol C Tables 4.2.6.8 and 6.1.1.4'
P P 0.1023 0.0942 'International Tables Vol C Tables 4.2.6.8 and 6.1.1.4'
Cl Cl 0.1484 0.1585 'International Tables Vol C Tables 4.2.6.8 and 6.1.1.4'

loop_
_geom_angle_atom_site_label_1
_geom_angle_atom_site_label_2
_geom_angle_atom_site_label_3
_geom_angle
C10 C1 C2 124.3(3)
C10 C1 O1 120.2(3)
C2 C1 O1 115.4(3)
C3 C2 C1 119.5(3)
C3 C2 H2 120.2
C1 C2 H2 120.2
C2 C3 C4 120.2(3)
C2 C3 H3 119.9
C4 C3 H3 119.9
C5 C4 C9 119.8(3)
C5 C4 C3 121.0(3)
C9 C4 C3 119.2(3)
C6 C5 C4 121.2(3)
C6 C5 H5 119.4
C4 C5 H5 119.4
C5 C6 C7 119.8(3)
C5 C6 H6 120.1
C7 C6 H6 120.1
C8 C7 C6 120.3(3)
C8 C7 H7 119.9
C6 C7 H7 119.9
C7 C8 C9 121.8(3)
C7 C8 H8 119.1
C9 C8 H8 119.1
C8 C9 C4 117.0(3)
C8 C9 C10 122.7(3)
C4 C9 C10 120.2(3)
C1 C10 C9 116.3(3)
C1 C10 C20 122.5(3)
C9 C10 C20 121.2(3)
C20 C11 N1 123.8(3)
C20 C11 C12 119.8(3)
N1 C11 C12 116.4(3)
C13 C12 C11 121.7(3)
C13 C12 H12 119.1
C11 C12 H12 119.1
C12 C13 C14 120.6(3)
C12 C13 H13 119.7
C14 C13 H13 119.7
C15 C14 C13 122.0(3)
C15 C14 C19 119.4(3)
C13 C14 C19 118.6(3)
C16 C15 C14 122.1(3)
C16 C15 H15 118.9
C14 C15 H15 118.9
C15 C16 C17 119.4(3)
C15 C16 H16 120.3
C17 C16 H16 120.3
C18 C17 C16 120.7(3)
C18 C17 H17 119.6
C16 C17 H17 119.6
C17 C18 C19 121.4(3)
C17 C18 H18 119.3
C19 C18 H18 119.3
C18 C19 C14 117.0(3)
C18 C19 C20 123.3(3)
C14 C19 C20 119.6(3)
C11 C20 C19 119.1(3)
C11 C20 C10 120.9(3)
C19 C20 C10 120.0(3)
C30 C21 N2 120.3(3)
C30 C21 C22 121.3(3)
N2 C21 C22 118.4(3)
C23 C22 C21 119.9(3)
C23 C22 H22 120.0
C21 C22 H22 120.0
C22 C23 C24 121.5(3)
C22 C23 H23 119.2
C24 C23 H23 119.2
C23 C24 C25 121.7(3)
C23 C24 C29 119.0(3)
C25 C24 C29 119.1(3)
C26 C25 C24 121.0(3)
C26 C25 H25 119.5
C24 C25 H25 119.5
C25 C26 C27 119.9(3)
C25 C26 H26 120.0
C27 C26 H26 120.0
C28 C27 C26 120.6(3)
C28 C27 H27 119.7
C26 C27 H27 119.7
C27 C28 C29 120.9(3)
C27 C28 H28 119.6
C29 C28 H28 119.6
C28 C29 C24 118.4(3)
C28 C29 C30 122.3(3)
C24 C29 C30 119.2(3)
C21 C30 C29 118.3(3)
C21 C30 C40 120.6(3)
C29 C30 C40 121.1(3)
C40 C31 C32 124.1(3)
C40 C31 O2 119.0(3)
C32 C31 O2 116.8(3)
C33 C32 C31 119.3(4)
C33 C32 H32 120.3
C31 C32 H32 120.3
C32 C33 C34 121.1(3)
C32 C33 H33 119.5
C34 C33 H33 119.5
C33 C34 C35 121.9(4)
C33 C34 C39 118.9(4)
C35 C34 C39 119.3(4)
C36 C35 C34 120.9(4)
C36 C35 H35 119.5
C34 C35 H35 119.5
C35 C36 C37 119.8(4)
C35 C36 H36 120.1
C37 C36 H36 120.1
C38 C37 C36 121.2(4)
C38 C37 H37 119.4
C36 C37 H37 119.4
C37 C38 C39 121.0(4)
C37 C38 H38 119.5
C39 C38 H38 119.5
C38 C39 C34 117.7(3)
C38 C39 C40 122.9(3)
C34 C39 C40 119.4(3)
C31 C40 C39 116.9(3)
C31 C40 C30 122.1(3)
C39 C40 C30 120.9(3)
C50 C41 C42 123.8(3)
C50 C41 O3 120.0(3)
C42 C41 O3 116.3(3)
C43 C42 C41 119.4(3)
C43 C42 H42 120.3
C41 C42 H42 120.3
C42 C43 C44 120.5(3)
C42 C43 H43 119.8
C44 C43 H43 119.8
C43 C44 C49 119.5(3)
C43 C44 C45 121.3(3)
C49 C44 C45 119.2(3)
C46 C45 C44 121.0(3)
C46 C45 H45 119.5
C44 C45 H45 119.5
C45 C46 C47 119.8(3)
C45 C46 H46 120.1
C47 C46 H46 120.1
C48 C47 C46 121.6(4)
C48 C47 H47 119.2
C46 C47 H47 119.2
C47 C48 C49 119.9(3)
C47 C48 H48 120.1
C49 C48 H48 120.1
C44 C49 C48 118.5(3)
C44 C49 C50 120.4(3)
C48 C49 C50 121.0(3)
C41 C50 C49 116.4(3)
C41 C50 C60 121.4(3)
C49 C50 C60 122.1(3)
C60 C51 N3 122.8(3)
C60 C51 C52 119.9(3)
N3 C51 C52 117.3(3)
C53 C52 C51 121.3(3)
C53 C52 H52 119.4
C51 C52 H52 119.4
C52 C53 C54 120.6(3)
C52 C53 H53 119.7
C54 C53 H53 119.7
C53 C54 C55 121.9(3)
C53 C54 C59 118.8(3)
C55 C54 C59 119.3(3)
C56 C55 C54 121.0(3)
C56 C55 H55 119.5
C54 C55 H55 119.5
C55 C56 C57 120.1(3)
C55 C56 H56 120.0
C57 C56 H56 120.0
C58 C57 C56 121.1(3)
C58 C57 H57 119.5
C56 C57 H57 119.5
C57 C58 C59 120.6(3)
C57 C58 H58 119.7
C59 C58 H58 119.7
C54 C59 C58 117.9(3)
C54 C59 C60 119.9(3)
C58 C59 C60 122.0(3)
C51 C60 C59 118.6(3)
C51 C60 C50 120.4(3)
C59 C60 C50 121.1(3)
C70 C61 C62 124.2(3)
C70 C61 O4 119.0(3)
C62 C61 O4 116.8(3)
C63 C62 C61 118.5(3)
C63 C62 H62 120.7
C61 C62 H62 120.7
C62 C63 C64 120.5(3)
C62 C63 H63 119.8
C64 C63 H63 119.8
C63 C64 C69 119.8(3)
C63 C64 C65 121.2(3)
C69 C64 C65 119.0(3)
C66 C65 C64 121.0(4)
C66 C65 H65 119.5
C64 C65 H65 119.5
C65 C66 C67 120.4(3)
C65 C66 H66 119.8
C67 C66 H66 119.8
C68 C67 C66 120.4(4)
C68 C67 H67 119.8
C66 C67 H67 119.8
C67 C68 C69 121.2(3)
C67 C68 H68 119.4
C69 C68 H68 119.4
C68 C69 C64 118.0(3)
C68 C69 C70 122.3(3)
C64 C69 C70 119.7(3)
C61 C70 C69 116.9(3)
C61 C70 C80 121.0(3)
C69 C70 C80 122.0(3)
C80 C71 C72 121.9(3)
C80 C71 N4 119.6(3)
C72 C71 N4 118.5(3)
C73 C72 C71 120.2(3)
C73 C72 H72 119.9
C71 C72 H72 119.9
C72 C73 C74 120.7(3)
C72 C73 H73 119.6
C74 C73 H73 119.6
C73 C74 C79 119.9(3)
C73 C74 C75 121.2(3)
C79 C74 C75 118.9(3)
C76 C75 C74 121.0(4)
C76 C75 H75 119.5
C74 C75 H75 119.5
C75 C76 C77 120.3(3)
C75 C76 H76 119.8
C77 C76 H76 119.8
C78 C77 C76 120.2(4)
C78 C77 H77 119.9
C76 C77 H77 119.9
C77 C78 C79 121.2(3)
C77 C78 H78 119.4
C79 C78 H78 119.4
C78 C79 C74 118.3(3)
C78 C79 C80 122.7(3)
C74 C79 C80 119.0(3)
C71 C80 C79 118.0(3)
C71 C80 C70 121.1(3)
C79 C80 C70 121.0(3)
Cl2 C81 Cl1 111.3(2)
Cl2 C81 Cl3 110.3(2)
Cl1 C81 Cl3 110.2(2)
Cl2 C81 H81 108.3
Cl1 C81 H81 108.3
Cl3 C81 H81 108.3
Cl4 C82 Cl5 112.0(3)
Cl4 C82 Cl6 111.9(3)
Cl5 C82 Cl6 108.6(3)
Cl4 C82 H82 108.1
Cl5 C82 H82 108.1
Cl6 C82 H82 108.1
Cl9 C83 Cl7 111.2(3)
Cl9 C83 Cl8 110.8(3)
Cl7 C83 Cl8 109.5(3)
Cl9 C83 H83 108.4
Cl7 C83 H83 108.4
Cl8 C83 H83 108.4
O5 C84 H84A 109.5
O5 C84 H84B 109.5
H84A C84 H84B 109.5
O5 C84 H84C 109.5
H84A C84 H84C 109.5
H84B C84 H84C 109.5
C11 N1 P1 121.9(2)
C21 N2 P1 124.8(3)
C21 N2 H85 122(5)
P1 N2 H85 110(5)
C51 N3 P2 121.8(2)
C71 N4 P2 122.5(2)
C71 N4 H86 112(3)
P2 N4 H86 117(3)
C1 O1 P1 114.82(19)
C31 O2 P1 116.4(2)
C41 O3 P2 112.65(19)
C61 O4 P2 116.69(19)
C84 O5 H5A 109.5
N1 P1 O1 113.33(13)
N1 P1 O2 120.73(15)
O1 P1 O2 93.48(13)
N1 P1 N2 108.30(16)
O1 P1 N2 115.96(16)
O2 P1 N2 104.62(15)
N1 P1 H85 96.1(13)
O1 P1 H85 115.4(14)
O2 P1 H85 119.3(13)
N2 P1 H85 15.1(13)
N3 P2 O4 120.97(14)
N3 P2 O3 112.80(13)
O4 P2 O3 95.32(12)
N3 P2 N4 108.04(15)
O4 P2 N4 104.56(14)
O3 P2 N4 114.86(14)

loop_
_geom_bond_atom_site_label_1
_geom_bond_atom_site_label_2
_geom_bond_distance
C1 C10 1.378(4)
C1 C2 1.409(5)
C1 O1 1.411(4)
C2 C3 1.354(5)
C2 H2 0.9500
C3 C4 1.433(5)
C3 H3 0.9500
C4 C5 1.405(5)
C4 C9 1.431(4)
C5 C6 1.364(6)
C5 H5 0.9500
C6 C7 1.412(5)
C6 H6 0.9500
C7 C8 1.365(5)
C7 H7 0.9500
C8 C9 1.421(5)
C8 H8 0.9500
C9 C10 1.436(5)
C10 C20 1.493(4)
C11 C20 1.390(4)
C11 N1 1.408(4)
C11 C12 1.418(4)
C12 C13 1.363(5)
C12 H12 0.9500
C13 C14 1.417(5)
C13 H13 0.9500
C14 C15 1.405(5)
C14 C19 1.437(4)
C15 C16 1.349(5)
C15 H15 0.9500
C16 C17 1.414(5)
C16 H16 0.9500
C17 C18 1.365(5)
C17 H17 0.9500
C18 C19 1.422(5)
C18 H18 0.9500
C19 C20 1.438(4)
C21 C30 1.378(4)
C21 N2 1.410(4)
C21 C22 1.418(5)
C22 C23 1.356(5)
C22 H22 0.9500
C23 C24 1.403(5)
C23 H23 0.9500
C24 C25 1.420(5)
C24 C29 1.426(4)
C25 C26 1.366(6)
C25 H25 0.9500
C26 C27 1.415(6)
C26 H26 0.9500
C27 C28 1.369(5)
C27 H27 0.9500
C28 C29 1.420(4)
C28 H28 0.9500
C29 C30 1.442(4)
C30 C40 1.488(4)
C31 C40 1.357(5)
C31 C32 1.401(5)
C31 O2 1.414(4)
C32 C33 1.345(6)
C32 H32 0.9500
C33 C34 1.410(6)
C33 H33 0.9500
C34 C35 1.419(6)
C34 C39 1.435(5)
C35 C36 1.365(7)
C35 H35 0.9500
C36 C37 1.401(6)
C36 H36 0.9500
C37 C38 1.368(5)
C37 H37 0.9500
C38 C39 1.416(5)
C38 H38 0.9500
C39 C40 1.438(5)
C41 C50 1.375(5)
C41 C42 1.403(5)
C41 O3 1.407(4)
C42 C43 1.359(5)
C42 H42 0.9500
C43 C44 1.411(5)
C43 H43 0.9500
C44 C49 1.414(5)
C44 C45 1.428(5)
C45 C46 1.363(6)
C45 H45 0.9500
C46 C47 1.393(6)
C46 H46 0.9500
C47 C48 1.378(5)
C47 H47 0.9500
C48 C49 1.428(5)
C48 H48 0.9500
C49 C50 1.436(4)
C50 C60 1.489(4)
C51 C60 1.392(4)
C51 N3 1.403(4)
C51 C52 1.417(5)
C52 C53 1.358(5)
C52 H52 0.9500
C53 C54 1.413(5)
C53 H53 0.9500
C54 C55 1.415(5)
C54 C59 1.424(5)
C55 C56 1.365(5)
C55 H55 0.9500
C56 C57 1.395(6)
C56 H56 0.9500
C57 C58 1.368(5)
C57 H57 0.9500
C58 C59 1.427(4)
C58 H58 0.9500
C59 C60 1.430(4)
C61 C70 1.371(5)
C61 C62 1.402(5)
C61 O4 1.408(4)
C62 C63 1.379(5)
C62 H62 0.9500
C63 C64 1.413(5)
C63 H63 0.9500
C64 C69 1.418(5)
C64 C65 1.419(5)
C65 C66 1.361(6)
C65 H65 0.9500
C66 C67 1.387(6)
C66 H66 0.9500
C67 C68 1.372(5)
C67 H67 0.9500
C68 C69 1.416(5)
C68 H68 0.9500
C69 C70 1.439(4)
C70 C80 1.487(5)
C71 C80 1.389(5)
C71 C72 1.402(5)
C71 N4 1.419(4)
C72 C73 1.364(5)
C72 H72 0.9500
C73 C74 1.403(5)
C73 H73 0.9500
C74 C79 1.422(5)
C74 C75 1.424(5)
C75 C76 1.365(6)
C75 H75 0.9500
C76 C77 1.397(6)
C76 H76 0.9500
C77 C78 1.380(5)
C77 H77 0.9500
C78 C79 1.414(5)
C78 H78 0.9500
C79 C80 1.441(5)
C81 Cl2 1.749(4)
C81 Cl1 1.753(4)
C81 Cl3 1.768(4)
C81 H81 1.0000
C82 Cl4 1.746(5)
C82 Cl5 1.754(6)
C82 Cl6 1.755(6)
C82 H82 1.0000
C83 Cl9 1.734(6)
C83 Cl7 1.752(5)
C83 Cl8 1.761(6)
C83 H83 1.0000
C84 O5 1.395(5)
C84 H84A 0.9800
C84 H84B 0.9800
C84 H84C 0.9800
N1 P1 1.552(3)
N2 P1 1.605(3)
N2 H85 0.51(4)
N3 P2 1.546(3)
N4 P2 1.619(3)
N4 H86 0.73(4)
O1 P1 1.594(2)
O2 P1 1.598(2)
O3 P2 1.597(2)
O4 P2 1.591(2)
O5 H5A 0.8400
P1 H85 1.85(4)

loop_
_geom_hbond_atom_site_label_D
_geom_hbond_atom_site_label_H
_geom_hbond_atom_site_label_A
_geom_hbond_distance_DH
_geom_hbond_distance_HA
_geom_hbond_distance_DA
_geom_hbond_angle_DHA
N2 H85 N3 0.51(4) 2.28(4) 2.771(4) 163(6)
N4 H86 O5 0.73(4) 2.08(4) 2.794(4) 167(4)
O5 H5A N1 0.84 1.96 2.797(4) 172.8
